data_4031971
loop_
_publ_author_name
'Weng, Jian-Quan'
'Fan, Ren-Jie'
'Deng, Qiao-Man'
'Liu, Ren-Rong'
'Gao, Jian-Rong'
'Jia, Yi-Xia'

_publ_section_title
;
 Enantioselective Friedel-Crafts Alkylation Reactions of 3-Substituted
 Indoles with Electron-Deficient Alkenes.
;
_journal_issue 7
_journal_name_full 'The Journal of organic chemistry'
_journal_page_first 3023
_journal_page_last 3030
_journal_paper_doi 10.1021/acs.joc.6b00123
_journal_volume 81
_journal_year 2016
_chemical_formula_sum 'C17 H15 Br N2 O2'
_chemical_formula_weight 359.22
_chemical_name_systematic
; 
 ? 
;
_space_group_IT_number 96
_symmetry_cell_setting tetragonal
_symmetry_space_group_name_Hall 'P 4nw 2abw'
_symmetry_space_group_name_H-M 'P 43 21 2'
_atom_sites_solution_hydrogens geom
_atom_sites_solution_primary direct
_atom_sites_solution_secondary difmap
_audit_creation_method SHELXL-97
_cell_angle_alpha 90.00
_cell_angle_beta 90.00
_cell_angle_gamma 90.00
_cell_formula_units_Z 8
_cell_length_a 9.62840(13)
_cell_length_b 9.62840(13)
_cell_length_c 34.5870(7)
_cell_measurement_reflns_used 3860
_cell_measurement_temperature 173(2)
_cell_measurement_theta_max 72.1200
_cell_measurement_theta_min 6.3810
_cell_volume 3206.43(9)
_computing_cell_refinement 'CrysAlisPro, Agilent Technologies'
_computing_data_collection 'CrysAlisPro, Agilent Technologies'
_computing_data_reduction 'CrysAlisPro, Agilent Technologies'
_computing_molecular_graphics 'SHELXL-97 (Sheldrick, 1997)'
_computing_publication_material 'SHELXL-97 (Sheldrick, 1997)'
_computing_structure_refinement 'SHELXL-97 (Sheldrick, 1997)'
_computing_structure_solution 'SHELXS-97 (Sheldrick, 1990)'
_diffrn_ambient_temperature 173(2)
_diffrn_measured_fraction_theta_full 0.986
_diffrn_measured_fraction_theta_max 0.986
_diffrn_measurement_device_type 'Xcalibur, Eos, Gemini'
_diffrn_radiation_monochromator graphite
_diffrn_radiation_source 'Enhance (Cu) X-ray Source'
_diffrn_radiation_type CuK\a
_diffrn_radiation_wavelength 1.54184
_diffrn_reflns_av_R_equivalents 0.0147
_diffrn_reflns_av_sigmaI/netI 0.0165
_diffrn_reflns_limit_h_max 9
_diffrn_reflns_limit_h_min -10
_diffrn_reflns_limit_k_max 9
_diffrn_reflns_limit_k_min -11
_diffrn_reflns_limit_l_max 29
_diffrn_reflns_limit_l_min -42
_diffrn_reflns_number 6282
_diffrn_reflns_theta_full 72.19
_diffrn_reflns_theta_max 72.19
_diffrn_reflns_theta_min 4.77
_exptl_absorpt_coefficient_mu 3.566
_exptl_absorpt_correction_T_max 0.4143
_exptl_absorpt_correction_T_min 0.3683
_exptl_absorpt_correction_type multi-scan
_exptl_crystal_colour colorless
_exptl_crystal_density_diffrn 1.488
_exptl_crystal_density_method 'not measured'
_exptl_crystal_description block
_exptl_crystal_F_000 1456
_exptl_crystal_size_max 0.35
_exptl_crystal_size_mid 0.30
_exptl_crystal_size_min 0.30
_refine_diff_density_max 0.577
_refine_diff_density_min -0.411
_refine_diff_density_rms 0.049
_refine_ls_abs_structure_details 'Flack H D (1983), Acta Cryst. A39, 876-881'
_refine_ls_abs_structure_Flack 0.01(2)
_refine_ls_extinction_coef 0.00207(16)
_refine_ls_extinction_expression Fc^*^=kFc[1+0.001xFc^2^\l^3^/sin(2\q)]^-1/4^
_refine_ls_extinction_method SHELXL
_refine_ls_goodness_of_fit_ref 1.068
_refine_ls_hydrogen_treatment mixed
_refine_ls_matrix_type full
_refine_ls_number_parameters 200
_refine_ls_number_reflns 3090
_refine_ls_number_restraints 0
_refine_ls_restrained_S_all 1.068
_refine_ls_R_factor_all 0.0388
_refine_ls_R_factor_gt 0.0377
_refine_ls_shift/su_max 0.003
_refine_ls_shift/su_mean 0.001
_refine_ls_structure_factor_coef Fsqd
_refine_ls_weighting_details 'calc w=1/[\s^2^(Fo^2^)+(0.0509P)^2^+1.6020P] where P=(Fo^2^+2Fc^2^)/3'
_refine_ls_weighting_scheme calc
_refine_ls_wR_factor_gt 0.0999
_refine_ls_wR_factor_ref 0.1007
_reflns_number_gt 3014
_reflns_number_total 3090
_reflns_threshold_expression >2sigma(I)
_cod_data_source_file jo6b00123_si_002.cif
_cod_data_source_block p
_cod_original_cell_volume 3206.42(9)
_cod_original_sg_symbol_H-M P43212
_cod_database_code 4031971

loop_
_symmetry_equiv_pos_as_xyz
'x, y, z'
'-y+1/2, x+1/2, z+3/4'
'-x, -y, z+1/2'
'y+1/2, -x+1/2, z+1/4'
'x+1/2, -y+1/2, -z+1/4'
'-x+1/2, y+1/2, -z+3/4'
'y, x, -z'
'-y, -x, -z+1/2'

loop_
_atom_site_label
_atom_site_type_symbol
_atom_site_fract_x
_atom_site_fract_y
_atom_site_fract_z
_atom_site_U_iso_or_equiv
_atom_site_adp_type
_atom_site_occupancy
_atom_site_symmetry_multiplicity
_atom_site_calc_flag
_atom_site_refinement_flags
N1 N 0.9387(3) 0.7690(3) 0.37915(7) 0.0492(5) Uani 1 1 d .
H1A H 0.9113 0.6864 0.3714 0.059 Uiso 1 1 calc R
C9 C 0.8865(3) 0.8403(3) 0.41039(9) 0.0448(6) Uani 1 1 d .
C8 C 0.9519(3) 0.9656(3) 0.41343(9) 0.0477(7) Uani 1 1 d .
C6 C 1.0506(3) 0.9713(3) 0.38259(10) 0.0516(7) Uani 1 1 d .
C1 C 1.1493(4) 1.0712(4) 0.37065(14) 0.0740(11) Uani 1 1 d .
H1B H 1.1600 1.1564 0.3842 0.089 Uiso 1 1 calc R
C2 C 1.2290(5) 1.0407(6) 0.33883(17) 0.0962(16) Uani 1 1 d .
H2A H 1.2954 1.1068 0.3302 0.115 Uiso 1 1 calc R
C3 C 1.2158(5) 0.9182(6) 0.31913(16) 0.0964(15) Uani 1 1 d .
H3A H 1.2737 0.9020 0.2974 0.116 Uiso 1 1 calc R
C4 C 1.1216(4) 0.8179(5) 0.32973(12) 0.0749(11) Uani 1 1 d .
H4A H 1.1124 0.7333 0.3158 0.090 Uiso 1 1 calc R
C5 C 1.0404(3) 0.8475(3) 0.36208(9) 0.0519(7) Uani 1 1 d .
C11 C 0.7692(3) 0.7825(3) 0.43383(8) 0.0470(6) Uani 1 1 d .
H11A H 0.7465 0.8536 0.4539 0.056 Uiso 1 1 calc R
C10 C 0.6383(3) 0.7636(4) 0.40928(11) 0.0571(8) Uani 1 1 d .
H10A H 0.6548 0.6917 0.3894 0.069 Uiso 1 1 calc R
H10B H 0.5605 0.7323 0.4259 0.069 Uiso 1 1 calc R
N2 N 0.6011(3) 0.8976(3) 0.39029(10) 0.0669(8) Uani 1 1 d .
O2 O 0.5967(4) 1.0011(3) 0.41034(9) 0.0911(10) Uani 1 1 d .
O1 O 0.5779(5) 0.8985(4) 0.35646(10) 0.1167(13) Uani 1 1 d .
C7 C 0.9270(5) 1.0749(4) 0.44349(11) 0.0727(10) Uani 1 1 d .
H7A H 0.8534 1.0441 0.4611 0.109 Uiso 1 1 calc R
H7B H 0.8986 1.1616 0.4309 0.109 Uiso 1 1 calc R
H7C H 1.0126 1.0907 0.4582 0.109 Uiso 1 1 calc R
C12 C 0.8064(3) 0.6486(3) 0.45547(7) 0.0437(6) Uani 1 1 d .
C17 C 0.9347(3) 0.6386(3) 0.47275(8) 0.0509(7) Uani 1 1 d .
H17A H 1.0010 0.7101 0.4686 0.061 Uiso 1 1 calc R
C16 C 0.9691(4) 0.5278(4) 0.49586(9) 0.0554(7) Uani 1 1 d .
H16A H 1.0582 0.5230 0.5076 0.066 Uiso 1 1 calc R
C15 C 0.8734(4) 0.4239(3) 0.50189(9) 0.0563(7) Uani 1 1 d .
C14 C 0.7471(4) 0.4284(4) 0.48434(12) 0.0704(10) Uani 1 1 d .
H14A H 0.6828 0.3546 0.4878 0.085 Uiso 1 1 calc R
C13 C 0.7125(4) 0.5412(4) 0.46128(11) 0.0632(8) Uani 1 1 d .
H13A H 0.6237 0.5450 0.4494 0.076 Uiso 1 1 calc R
Br1 Br 0.91529(6) 0.27659(4) 0.536411(13) 0.07867(19) Uani 1 1 d .

loop_
_atom_site_aniso_label
_atom_site_aniso_U_11
_atom_site_aniso_U_22
_atom_site_aniso_U_33
_atom_site_aniso_U_23
_atom_site_aniso_U_13
_atom_site_aniso_U_12
N1 0.0529(14) 0.0390(12) 0.0558(13) -0.0031(10) 0.0094(11) -0.0044(10)
C9 0.0478(15) 0.0383(14) 0.0482(14) 0.0020(11) -0.0028(12) 0.0004(11)
C8 0.0491(16) 0.0396(14) 0.0543(16) 0.0010(12) -0.0074(13) -0.0043(11)
C6 0.0411(15) 0.0487(16) 0.0650(18) 0.0136(14) -0.0065(13) -0.0036(12)
C1 0.0518(19) 0.059(2) 0.111(3) 0.022(2) -0.0058(19) -0.0118(16)
C2 0.056(2) 0.091(3) 0.141(4) 0.055(3) 0.024(3) -0.009(2)
C3 0.075(3) 0.108(4) 0.106(3) 0.033(3) 0.043(3) 0.011(3)
C4 0.069(2) 0.080(3) 0.076(2) 0.017(2) 0.028(2) 0.0126(19)
C5 0.0440(16) 0.0513(17) 0.0603(17) 0.0114(14) 0.0058(14) 0.0049(12)
C11 0.0522(16) 0.0394(13) 0.0494(14) 0.0008(12) 0.0066(13) 0.0018(12)
C10 0.0482(16) 0.0544(18) 0.0688(19) 0.0153(15) 0.0031(15) -0.0005(14)
N2 0.0554(16) 0.0674(19) 0.0777(19) 0.0286(17) 0.0090(15) 0.0054(14)
O2 0.114(3) 0.0592(16) 0.100(2) 0.0172(15) 0.0042(19) 0.0262(18)
O1 0.171(4) 0.098(2) 0.080(2) 0.0338(19) -0.010(2) 0.016(3)
C7 0.089(3) 0.0554(19) 0.074(2) -0.0165(17) -0.007(2) -0.0090(19)
C12 0.0483(16) 0.0431(14) 0.0397(13) 0.0013(11) 0.0058(11) 0.0025(11)
C17 0.0502(16) 0.0523(16) 0.0500(15) 0.0030(12) 0.0029(13) -0.0030(13)
C16 0.0554(18) 0.0606(19) 0.0502(15) 0.0004(15) -0.0008(14) 0.0045(14)
C15 0.078(2) 0.0391(15) 0.0519(15) 0.0051(14) 0.0016(15) 0.0112(14)
C14 0.068(2) 0.0526(19) 0.091(2) 0.0172(19) -0.0043(19) -0.0104(16)
C13 0.0538(18) 0.0501(18) 0.086(2) 0.0181(17) -0.0044(18) -0.0062(14)
Br1 0.1025(4) 0.0554(2) 0.0781(3) 0.01861(19) -0.0095(2) 0.0091(2)

loop_
_atom_type_symbol
_atom_type_description
_atom_type_scat_dispersion_real
_atom_type_scat_dispersion_imag
_atom_type_scat_source
C C 0.0181 0.0091 'International Tables Vol C Tables 4.2.6.8 and 6.1.1.4'
H H 0.0000 0.0000 'International Tables Vol C Tables 4.2.6.8 and 6.1.1.4'
Br Br -0.6763 1.2805 'International Tables Vol C Tables 4.2.6.8 and 6.1.1.4'
N N 0.0311 0.0180 'International Tables Vol C Tables 4.2.6.8 and 6.1.1.4'
O O 0.0492 0.0322 'International Tables Vol C Tables 4.2.6.8 and 6.1.1.4'

loop_
_geom_angle_atom_site_label_1
_geom_angle_atom_site_label_2
_geom_angle_atom_site_label_3
_geom_angle
C5 N1 C9 108.9(3)
C8 C9 N1 109.5(3)
C8 C9 C11 129.4(3)
N1 C9 C11 121.0(3)
C9 C8 C6 106.4(3)
C9 C8 C7 126.9(3)
C6 C8 C7 126.6(3)
C5 C6 C1 118.8(3)
C5 C6 C8 107.5(3)
C1 C6 C8 133.7(4)
C2 C1 C6 117.7(4)
C3 C2 C1 122.1(4)
C2 C3 C4 122.3(4)
C3 C4 C5 116.1(5)
N1 C5 C6 107.6(3)
N1 C5 C4 129.3(3)
C6 C5 C4 123.0(3)
C9 C11 C10 111.4(2)
C9 C11 C12 113.6(2)
C10 C11 C12 111.3(2)
N2 C10 C11 109.9(3)
O1 N2 O2 123.2(4)
O1 N2 C10 119.0(4)
O2 N2 C10 117.8(3)
C17 C12 C13 118.0(3)
C17 C12 C11 118.7(3)
C13 C12 C11 123.0(3)
C16 C17 C12 121.6(3)
C17 C16 C15 119.4(3)
C14 C15 C16 120.5(3)
C14 C15 Br1 119.7(3)
C16 C15 Br1 119.8(3)
C15 C14 C13 119.7(3)
C12 C13 C14 120.6(3)

loop_
_geom_bond_atom_site_label_1
_geom_bond_atom_site_label_2
_geom_bond_distance
N1 C5 1.371(4)
N1 C9 1.375(4)
C9 C8 1.364(4)
C9 C11 1.497(4)
C8 C6 1.430(5)
C8 C7 1.499(5)
C6 C5 1.390(5)
C6 C1 1.414(5)
C1 C2 1.373(7)
C2 C3 1.368(8)
C3 C4 1.375(7)
C4 C5 1.394(5)
C11 C10 1.531(4)
C11 C12 1.533(4)
C10 N2 1.491(4)
N2 O1 1.191(4)
N2 O2 1.215(4)
C12 C17 1.375(4)
C12 C13 1.387(4)
C17 C16 1.374(4)
C16 C15 1.376(5)
C15 C14 1.360(5)
C15 Br1 1.897(3)
C14 C13 1.388(5)
